data_2227979
loop_
_publ_author_name
'Schulz, Stefan'
'Fischer, Christian'
'Drexler, Hans-Joachim'
'Heller, Detlef'

_publ_section_title
;
 (+)-{1,2-Bis[(2<i>R</i>,5<i>R</i>)-2,5-diethylphospholan-1-yl]ethane-<i>{\k</i>}^2^<i>P</i>,<i>P</i>'}(<i>{\h</i>}^4^-cycloocta-1,5-diene)rhodium(I)
 tetrafluoridoborate
;
_journal_coeditor_code SI2281
_journal_issue 11
_journal_name_full 'Acta Crystallographica Section E'
_journal_page_first m1370
_journal_paper_doi 10.1107/S1600536810039577
_journal_volume 66
_journal_year 2010
_chemical_formula_iupac '[Rh (C8 H12) (C18 H36 P2)] B F4'
_chemical_formula_moiety 'C26 H48 P2 Rh +, B F4 -'
_chemical_formula_sum 'C26 H48 B F4 P2 Rh'
_chemical_formula_weight 612.32
_chemical_name_systematic
;
(+)-{1,2-Bis[(2<i>R</i>,5<i>R</i>)-2,5-diethylphospholan-1-yl]ethane-
<i>\k</i>^2^<i>P,P'</i>}(<i>\h</i>^4^-cycloocta-1,5-diene)rhodium(I)
tetrafluoridoborate
;
_space_group_IT_number 19
_symmetry_cell_setting orthorhombic
_symmetry_space_group_name_Hall 'P 2ac 2ab'
_symmetry_space_group_name_H-M 'P 21 21 21'
_atom_sites_solution_hydrogens geom
_atom_sites_solution_primary direct
_atom_sites_solution_secondary difmap
_audit_creation_method SHELXL-97
_cell_angle_alpha 90.00
_cell_angle_beta 90.00
_cell_angle_gamma 90.00
_cell_formula_units_Z 4
_cell_length_a 8.8374(18)
_cell_length_b 16.218(3)
_cell_length_c 19.946(4)
_cell_measurement_reflns_used 54003
_cell_measurement_temperature 200(2)
_cell_measurement_theta_max 27.22
_cell_measurement_theta_min 1.62
_cell_volume 2858.8(10)
_computing_cell_refinement 'X-AREA (Stoe & Cie, 2005)'
_computing_data_collection 'X-AREA (Stoe & Cie, 2005)'
_computing_data_reduction 'X-RED32 (Stoe & Cie, 2005)'
_computing_molecular_graphics 'SHELXTL (Sheldrick, 2008)'
_computing_publication_material 'SHELXTL (Sheldrick, 2008)'
_computing_structure_refinement 'SHELXL97 (Sheldrick, 2008)'
_computing_structure_solution 'SHELXS97 (Sheldrick, 2008)'
_diffrn_ambient_temperature 200(2)
_diffrn_detector_area_resol_mean 6.67
_diffrn_measured_fraction_theta_full 0.993
_diffrn_measured_fraction_theta_max 0.993
_diffrn_measurement_device '2-circle goniometer'
_diffrn_measurement_device_type 'STOE IPDS 2'
_diffrn_measurement_method 'rotation method'
_diffrn_radiation_monochromator graphite
_diffrn_radiation_source 'fine-focus sealed tube'
_diffrn_radiation_type MoK\a
_diffrn_radiation_wavelength 0.71073
_diffrn_reflns_av_R_equivalents 0.0345
_diffrn_reflns_av_sigmaI/netI 0.0190
_diffrn_reflns_limit_h_max 11
_diffrn_reflns_limit_h_min -11
_diffrn_reflns_limit_k_max 20
_diffrn_reflns_limit_k_min -20
_diffrn_reflns_limit_l_max 25
_diffrn_reflns_limit_l_min -25
_diffrn_reflns_number 36650
_diffrn_reflns_theta_full 26.78
_diffrn_reflns_theta_max 26.78
_diffrn_reflns_theta_min 1.62
_exptl_absorpt_coefficient_mu 0.749
_exptl_absorpt_correction_T_max 0.8582
_exptl_absorpt_correction_T_min 0.7276
_exptl_absorpt_correction_type numerical
_exptl_absorpt_process_details '(X-SHAPE; Stoe & Cie, 2005)'
_exptl_crystal_colour red
_exptl_crystal_density_diffrn 1.423
_exptl_crystal_density_method 'not measured'
_exptl_crystal_description 'part of block'
_exptl_crystal_F_000 1280
_exptl_crystal_size_max 0.500
_exptl_crystal_size_mid 0.433
_exptl_crystal_size_min 0.400
_refine_diff_density_max 0.948
_refine_diff_density_min -0.342
_refine_ls_abs_structure_details 'Flack (1983), 2621 Friedel pairs'
_refine_ls_abs_structure_Flack -0.02(2)
_refine_ls_extinction_method none
_refine_ls_goodness_of_fit_ref 1.057
_refine_ls_hydrogen_treatment constr
_refine_ls_matrix_type full
_refine_ls_number_parameters 305
_refine_ls_number_reflns 6075
_refine_ls_number_restraints 21
_refine_ls_restrained_S_all 1.064
_refine_ls_R_factor_all 0.0282
_refine_ls_R_factor_gt 0.0266
_refine_ls_shift/su_max 0.002
_refine_ls_shift/su_mean 0.000
_refine_ls_structure_factor_coef Fsqd
_refine_ls_weighting_details 'w=1/[\s^2^(Fo^2^)+(0.0545P)^2^+0.2291P] where P=(Fo^2^+2Fc^2^)/3'
_refine_ls_weighting_scheme calc
_refine_ls_wR_factor_gt 0.0725
_refine_ls_wR_factor_ref 0.0731
_reflns_number_gt 5779
_reflns_number_total 6075
_reflns_threshold_expression >2sigma(I)
_cod_data_source_file si2281.cif
_cod_data_source_block I
_cod_original_cell_volume 2858.7(10)
_cod_database_code 2227979
_cod_database_fobs_code 2227979

loop_
_symmetry_equiv_pos_as_xyz
'x, y, z'
'-x+1/2, -y, z+1/2'
'-x, y+1/2, -z+1/2'
'x+1/2, -y+1/2, -z'

loop_
_atom_site_type_symbol
_atom_site_label
_atom_site_fract_x
_atom_site_fract_y
_atom_site_fract_z
_atom_site_U_iso_or_equiv
_atom_site_adp_type
_atom_site_calc_flag
_atom_site_refinement_flags
_atom_site_occupancy
_atom_site_disorder_assembly
_atom_site_disorder_group
Rh Rh1 0.55265(2) 0.179334(12) 0.820495(9) 0.02703(6) Uani d . 1 . .
P P1 0.62151(8) 0.15079(4) 0.71305(3) 0.02599(13) Uani d . 1 . .
P P2 0.62220(8) 0.04667(4) 0.83972(3) 0.02676(13) Uani d . 1 . .
C C1 0.5242(4) 0.31550(18) 0.80272(15) 0.0417(7) Uani d . 1 . .
H H1A 0.5663 0.3348 0.7600 0.050 Uiso calc R 1 . .
C C2 0.3872(4) 0.2772(2) 0.79692(15) 0.0431(7) Uani d . 1 . .
H H2A 0.3502 0.2749 0.7506 0.052 Uiso calc R 1 . .
C C3 0.2629(5) 0.2709(3) 0.8481(2) 0.0656(11) Uani d . 1 . .
H H3A 0.1969 0.2254 0.8362 0.079 Uiso calc R 1 . .
H H3B 0.2032 0.3211 0.8470 0.079 Uiso calc R 1 . .
C C4 0.3214(6) 0.2576(3) 0.9195(2) 0.0721(13) Uani d . 1 . .
H H4A 0.3489 0.3106 0.9384 0.087 Uiso calc R 1 . .
H H4B 0.2401 0.2351 0.9466 0.087 Uiso calc R 1 . .
C C5 0.4564(6) 0.2006(2) 0.92417(14) 0.0550(10) Uani d . 1 . .
H H5A 0.4380 0.1500 0.9499 0.066 Uiso calc R 1 . .
C C6 0.6040(6) 0.2249(2) 0.92248(16) 0.0555(11) Uani d . 1 . .
H H6A 0.6720 0.1888 0.9479 0.067 Uiso calc R 1 . .
C C7 0.6635(7) 0.3112(2) 0.91348(19) 0.0689(13) Uani d . 1 . .
H H7A 0.7685 0.3079 0.8995 0.083 Uiso calc R 1 . .
H H7B 0.6612 0.3389 0.9566 0.083 Uiso calc R 1 . .
C C8 0.5783(6) 0.3636(2) 0.86315(19) 0.0667(13) Uani d . 1 . .
H H8A 0.4916 0.3883 0.8852 0.080 Uiso calc R 1 . .
H H8B 0.6437 0.4080 0.8481 0.080 Uiso calc R 1 . .
C C9 0.6456(3) 0.03874(18) 0.70368(13) 0.0333(6) Uani d . 1 . .
H H9A 0.5478 0.0122 0.6988 0.040 Uiso calc R 1 . .
H H9B 0.7057 0.0267 0.6642 0.040 Uiso calc R 1 . .
C C10 0.7254(3) 0.00717(18) 0.76640(13) 0.0340(6) Uani d . 1 . .
H H10A 0.8294 0.0264 0.7672 0.041 Uiso calc R 1 . .
H H10B 0.7259 -0.0526 0.7668 0.041 Uiso calc R 1 . .
C C11 0.5147(3) 0.18501(18) 0.63828(12) 0.0309(5) Uani d . 1 . .
H H11A 0.4830 0.2421 0.6462 0.037 Uiso calc R 1 . .
C C12 0.6369(4) 0.1865(2) 0.58392(14) 0.0435(7) Uani d . 1 . .
H H12A 0.6605 0.1308 0.5696 0.052 Uiso calc R 1 . .
H H12B 0.6018 0.2174 0.5453 0.052 Uiso calc R 1 . .
C C13 0.7764(4) 0.2272(2) 0.61365(17) 0.0484(8) Uani d . 1 . .
H H13A 0.7610 0.2863 0.6161 0.058 Uiso calc R 1 . .
H H13B 0.8631 0.2168 0.5850 0.058 Uiso calc R 1 . .
C C14 0.8070(3) 0.19301(18) 0.68390(14) 0.0364(6) Uani d . 1 . .
H H14A 0.8773 0.1466 0.6793 0.044 Uiso calc R 1 . .
C C15 0.3730(4) 0.1352(2) 0.62165(15) 0.0414(7) Uani d . 1 . .
H H15A 0.3083 0.1328 0.6609 0.050 Uiso calc R 1 . .
H H15B 0.4020 0.0793 0.6102 0.050 Uiso calc R 1 . .
C C16 0.2847(4) 0.1727(3) 0.56339(17) 0.0522(8) Uani d . 1 . .
H H16A 0.1960 0.1402 0.5549 0.078 Uiso calc R 1 . .
H H16B 0.3473 0.1735 0.5241 0.078 Uiso calc R 1 . .
H H16C 0.2553 0.2280 0.5746 0.078 Uiso calc R 1 . .
C C17 0.8803(4) 0.2564(3) 0.7303(2) 0.0556(9) Uani d . 1 . .
H H17A 0.8119 0.3026 0.7362 0.067 Uiso calc R 1 . .
H H17B 0.8971 0.2316 0.7739 0.067 Uiso calc R 1 . .
C C18 1.0305(5) 0.2877(3) 0.7027(3) 0.0729(12) Uani d . 1 . .
H H18A 1.0730 0.3272 0.7333 0.109 Uiso calc R 1 . .
H H18B 1.0140 0.3135 0.6600 0.109 Uiso calc R 1 . .
H H18C 1.0991 0.2423 0.6975 0.109 Uiso calc R 1 . .
C C19 0.7298(3) 0.01375(18) 0.91399(14) 0.0338(6) Uani d . 1 . .
H H19A 0.6911 0.0451 0.9523 0.041 Uiso calc R 1 . .
C C20 0.6821(4) -0.07572(19) 0.92375(17) 0.0449(7) Uani d . 1 . .
H H20A 0.7293 -0.1108 0.8903 0.054 Uiso calc R 1 . .
H H20B 0.7111 -0.0951 0.9679 0.054 Uiso calc R 1 . .
C C21 0.5106(4) -0.07681(19) 0.91604(16) 0.0428(7) Uani d . 1 . .
H H21A 0.4637 -0.0499 0.9542 0.051 Uiso calc R 1 . .
H H21B 0.4747 -0.1333 0.9143 0.051 Uiso calc R 1 . .
C C22 0.4677(3) -0.03148(17) 0.85109(14) 0.0345(6) Uani d . 1 . .
H H22A 0.4750 -0.0711 0.8141 0.041 Uiso calc R 1 . .
C C23 0.3065(4) 0.0006(2) 0.85289(17) 0.0448(7) Uani d . 1 . .
H H23A 0.3000 0.0436 0.8865 0.054 Uiso calc R 1 . .
H H23B 0.2402 -0.0439 0.8668 0.054 Uiso calc R 1 . .
C C24 0.2487(4) 0.0349(3) 0.7865(2) 0.0622(10) Uani d . 1 . .
H H24A 0.1466 0.0540 0.7920 0.093 Uiso calc R 1 . .
H H24B 0.2513 -0.0076 0.7530 0.093 Uiso calc R 1 . .
H H24C 0.3118 0.0800 0.7727 0.093 Uiso calc R 1 . .
C C25 0.9010(4) 0.0292(2) 0.91028(17) 0.0456(7) Uani d . 1 . .
H H25A 0.9430 -0.0031 0.8738 0.055 Uiso calc R 1 . .
H H25B 0.9186 0.0869 0.9003 0.055 Uiso calc R 1 . .
C C26 0.9818(5) 0.0075(4) 0.9735(2) 0.0775(13) Uani d . 1 . .
H H26A 1.0879 0.0184 0.9683 0.116 Uiso calc R 1 . .
H H26B 0.9669 -0.0499 0.9832 0.116 Uiso calc R 1 . .
H H26C 0.9425 0.0401 1.0097 0.116 Uiso calc R 1 . .
B B1 0.5008(3) 0.0287(2) 0.09541(15) 0.0521(9) Uani d D 1 . .
F F1 0.4824(5) 0.0657(3) 0.15617(16) 0.1419(18) Uani d D 1 A .
F F2 0.4003(6) 0.0460(4) 0.0449(2) 0.0663(15) Uiso d PD 0.515(7) A 1
F F3 0.6464(5) 0.0467(4) 0.0748(3) 0.0791(18) Uiso d PD 0.515(7) A 1
F F4 0.4794(10) -0.0470(4) 0.1253(4) 0.125(3) Uiso d PD 0.515(7) A 1
F F2' 0.3620(5) 0.0229(4) 0.0636(3) 0.0655(15) Uiso d PD 0.485(7) A 2
F F3' 0.5818(10) 0.0895(5) 0.0629(4) 0.111(3) Uiso d PD 0.485(7) A 2
F F4' 0.5614(7) -0.0489(3) 0.0851(3) 0.0781(19) Uiso d PD 0.485(7) A 2

loop_
_atom_site_aniso_label
_atom_site_aniso_U_11
_atom_site_aniso_U_22
_atom_site_aniso_U_33
_atom_site_aniso_U_12
_atom_site_aniso_U_13
_atom_site_aniso_U_23
Rh1 0.03754(10) 0.02407(10) 0.01948(9) 0.00346(8) -0.00143(7) -0.00007(7)
P1 0.0289(3) 0.0278(3) 0.0213(3) 0.0005(2) 0.0010(2) 0.0001(2)
P2 0.0317(3) 0.0240(3) 0.0246(3) 0.0016(3) -0.0005(2) 0.0006(2)
C1 0.0641(19) 0.0273(13) 0.0336(13) 0.0106(14) -0.0043(12) 0.0059(11)
C2 0.0526(17) 0.0443(17) 0.0324(13) 0.0261(15) 0.0063(13) 0.0056(12)
C3 0.062(2) 0.076(3) 0.059(2) 0.030(2) 0.0252(19) 0.006(2)
C4 0.107(4) 0.065(3) 0.044(2) 0.028(2) 0.037(2) 0.0032(18)
C5 0.104(3) 0.0408(18) 0.0198(12) 0.0109(19) 0.0115(17) 0.0005(11)
C6 0.111(3) 0.0291(16) 0.0265(14) 0.0103(18) -0.0235(17) -0.0037(12)
C7 0.126(4) 0.0322(18) 0.0481(19) -0.002(2) -0.034(2) -0.0029(15)
C8 0.124(4) 0.0303(17) 0.0455(18) 0.002(2) -0.015(2) 0.0045(14)
C9 0.0405(15) 0.0334(14) 0.0260(12) 0.0011(11) 0.0036(10) -0.0019(11)
C10 0.0411(15) 0.0310(14) 0.0299(13) 0.0040(11) 0.0038(11) -0.0001(11)
C11 0.0391(14) 0.0326(13) 0.0210(10) 0.0000(11) -0.0007(9) 0.0014(10)
C12 0.0479(17) 0.057(2) 0.0253(12) 0.0031(16) 0.0055(11) 0.0059(13)
C13 0.0458(17) 0.061(2) 0.0386(16) -0.0046(15) 0.0080(13) 0.0160(15)
C14 0.0327(13) 0.0392(15) 0.0371(14) 0.0000(10) 0.0009(11) 0.0051(12)
C15 0.0480(17) 0.0448(17) 0.0314(14) -0.0022(14) -0.0072(12) 0.0045(12)
C16 0.0573(19) 0.057(2) 0.0426(16) -0.0054(18) -0.0188(14) 0.0081(17)
C17 0.0420(17) 0.063(2) 0.062(2) -0.0173(17) 0.0009(16) -0.0054(18)
C18 0.047(2) 0.085(3) 0.087(3) -0.024(2) -0.0018(19) 0.002(2)
C19 0.0390(15) 0.0329(15) 0.0294(13) 0.0031(11) -0.0023(11) 0.0043(11)
C20 0.060(2) 0.0308(15) 0.0440(17) 0.0067(14) -0.0009(15) 0.0087(13)
C21 0.0573(19) 0.0299(14) 0.0412(15) -0.0087(13) 0.0024(13) 0.0082(12)
C22 0.0418(16) 0.0282(13) 0.0335(12) -0.0061(12) 0.0032(11) -0.0025(10)
C23 0.0369(16) 0.0483(18) 0.0491(18) -0.0052(13) 0.0065(13) 0.0055(15)
C24 0.0378(18) 0.083(3) 0.066(2) -0.0052(18) -0.0062(16) 0.014(2)
C25 0.0435(17) 0.0484(19) 0.0450(17) 0.0009(13) -0.0045(13) 0.0088(14)
C26 0.066(3) 0.106(4) 0.061(3) -0.001(2) -0.012(2) 0.010(2)
B1 0.061(2) 0.045(2) 0.050(2) -0.0017(17) -0.0056(17) 0.0075(17)
F1 0.118(3) 0.241(5) 0.0664(18) -0.026(3) 0.0212(19) -0.049(3)

loop_
_atom_type_symbol
_atom_type_description
_atom_type_scat_dispersion_real
_atom_type_scat_dispersion_imag
_atom_type_scat_source
C C 0.0033 0.0016 'International Tables Vol C Tables 4.2.6.8 and 6.1.1.4'
H H 0.0000 0.0000 'International Tables Vol C Tables 4.2.6.8 and 6.1.1.4'
B B 0.0013 0.0007 'International Tables Vol C Tables 4.2.6.8 and 6.1.1.4'
F F 0.0171 0.0103 'International Tables Vol C Tables 4.2.6.8 and 6.1.1.4'
P P 0.1023 0.0942 'International Tables Vol C Tables 4.2.6.8 and 6.1.1.4'
Rh Rh -1.1178 0.9187 'International Tables Vol C Tables 4.2.6.8 and 6.1.1.4'

loop_
_geom_angle_atom_site_label_1
_geom_angle_atom_site_label_2
_geom_angle_atom_site_label_3
_geom_angle_site_symmetry_1
_geom_angle_site_symmetry_3
_geom_angle
_geom_angle_publ_flag
C2 Rh1 C6 . . 95.24(13) ?
C2 Rh1 C1 . . 35.65(13) ?
C6 Rh1 C1 . . 80.79(11) ?
C2 Rh1 C5 . . 80.57(12) ?
C6 Rh1 C5 . . 35.46(17) ?
C1 Rh1 C5 . . 87.29(11) ?
C2 Rh1 P2 . . 153.68(10) ?
C6 Rh1 P2 . . 96.08(9) ?
C1 Rh1 P2 . . 170.65(9) ?
C5 Rh1 P2 . . 95.26(9) ?
C2 Rh1 P1 . . 97.05(8) ?
C6 Rh1 P1 . . 151.59(13) ?
C1 Rh1 P1 . . 94.65(8) ?
C5 Rh1 P1 . . 172.93(13) ?
P2 Rh1 P1 . . 83.91(2) ?
C9 P1 C11 . . 105.88(13) ?
C9 P1 C14 . . 103.23(13) ?
C11 P1 C14 . . 94.99(12) ?
C9 P1 Rh1 . . 109.13(9) ?
C11 P1 Rh1 . . 124.17(9) ?
C14 P1 Rh1 . . 116.93(10) ?
C10 P2 C19 . . 106.43(13) ?
C10 P2 C22 . . 102.82(13) ?
C19 P2 C22 . . 94.75(13) ?
C10 P2 Rh1 . . 109.28(9) ?
C19 P2 Rh1 . . 123.44(10) ?
C22 P2 Rh1 . . 117.61(10) ?
C2 C1 C8 . . 125.6(3) ?
C2 C1 Rh1 . . 70.51(16) ?
C8 C1 Rh1 . . 110.2(2) ?
C2 C1 H1A . . 114.1 ?
C8 C1 H1A . . 114.1 ?
Rh1 C1 H1A . . 114.1 ?
C1 C2 C3 . . 128.4(3) ?
C1 C2 Rh1 . . 73.84(17) ?
C3 C2 Rh1 . . 106.9(2) ?
C1 C2 H2A . . 113.2 ?
C3 C2 H2A . . 113.2 ?
Rh1 C2 H2A . . 113.2 ?
C2 C3 C4 . . 113.2(4) ?
C2 C3 H3A . . 108.9 ?
C4 C3 H3A . . 108.9 ?
C2 C3 H3B . . 108.9 ?
C4 C3 H3B . . 108.9 ?
H3A C3 H3B . . 107.7 ?
C5 C4 C3 . . 114.2(3) ?
C5 C4 H4A . . 108.7 ?
C3 C4 H4A . . 108.7 ?
C5 C4 H4B . . 108.7 ?
C3 C4 H4B . . 108.7 ?
H4A C4 H4B . . 107.6 ?
C6 C5 C4 . . 125.2(4) ?
C6 C5 Rh1 . . 70.2(2) ?
C4 C5 Rh1 . . 109.5(2) ?
C6 C5 H5A . . 114.4 ?
C4 C5 H5A . . 114.4 ?
Rh1 C5 H5A . . 114.4 ?
C5 C6 C7 . . 127.3(4) ?
C5 C6 Rh1 . . 74.32(19) ?
C7 C6 Rh1 . . 105.8(2) ?
C5 C6 H6A . . 113.7 ?
C7 C6 H6A . . 113.7 ?
Rh1 C6 H6A . . 113.7 ?
C6 C7 C8 . . 115.2(4) ?
C6 C7 H7A . . 108.5 ?
C8 C7 H7A . . 108.5 ?
C6 C7 H7B . . 108.5 ?
C8 C7 H7B . . 108.5 ?
H7A C7 H7B . . 107.5 ?
C1 C8 C7 . . 113.3(3) ?
C1 C8 H8A . . 108.9 ?
C7 C8 H8A . . 108.9 ?
C1 C8 H8B . . 108.9 ?
C7 C8 H8B . . 108.9 ?
H8A C8 H8B . . 107.7 ?
C10 C9 P1 . . 107.57(19) ?
C10 C9 H9A . . 110.2 ?
P1 C9 H9A . . 110.2 ?
C10 C9 H9B . . 110.2 ?
P1 C9 H9B . . 110.2 ?
H9A C9 H9B . . 108.5 ?
C9 C10 P2 . . 107.82(19) ?
C9 C10 H10A . . 110.1 ?
P2 C10 H10A . . 110.1 ?
C9 C10 H10B . . 110.1 ?
P2 C10 H10B . . 110.1 ?
H10A C10 H10B . . 108.5 ?
C15 C11 C12 . . 115.7(2) ?
C15 C11 P1 . . 115.8(2) ?
C12 C11 P1 . . 102.44(19) ?
C15 C11 H11A . . 107.5 ?
C12 C11 H11A . . 107.5 ?
P1 C11 H11A . . 107.5 ?
C13 C12 C11 . . 107.6(2) ?
C13 C12 H12A . . 110.2 ?
C11 C12 H12A . . 110.2 ?
C13 C12 H12B . . 110.2 ?
C11 C12 H12B . . 110.2 ?
H12A C12 H12B . . 108.5 ?
C12 C13 C14 . . 110.1(3) ?
C12 C13 H13A . . 109.6 ?
C14 C13 H13A . . 109.6 ?
C12 C13 H13B . . 109.6 ?
C14 C13 H13B . . 109.6 ?
H13A C13 H13B . . 108.2 ?
C17 C14 C13 . . 112.7(3) ?
C17 C14 P1 . . 115.5(2) ?
C13 C14 P1 . . 105.2(2) ?
C17 C14 H14A . . 107.7 ?
C13 C14 H14A . . 107.7 ?
P1 C14 H14A . . 107.7 ?
C11 C15 C16 . . 112.0(3) ?
C11 C15 H15A . . 109.2 ?
C16 C15 H15A . . 109.2 ?
C11 C15 H15B . . 109.2 ?
C16 C15 H15B . . 109.2 ?
H15A C15 H15B . . 107.9 ?
C15 C16 H16A . . 109.5 ?
C15 C16 H16B . . 109.5 ?
H16A C16 H16B . . 109.5 ?
C15 C16 H16C . . 109.5 ?
H16A C16 H16C . . 109.5 ?
H16B C16 H16C . . 109.5 ?
C18 C17 C14 . . 112.0(3) ?
C18 C17 H17A . . 109.2 ?
C14 C17 H17A . . 109.2 ?
C18 C17 H17B . . 109.2 ?
C14 C17 H17B . . 109.2 ?
H17A C17 H17B . . 107.9 ?
C17 C18 H18A . . 109.5 ?
C17 C18 H18B . . 109.5 ?
H18A C18 H18B . . 109.5 ?
C17 C18 H18C . . 109.5 ?
H18A C18 H18C . . 109.5 ?
H18B C18 H18C . . 109.5 ?
C20 C19 C25 . . 115.7(3) ?
C20 C19 P2 . . 103.7(2) ?
C25 C19 P2 . . 115.0(2) ?
C20 C19 H19A . . 107.3 ?
C25 C19 H19A . . 107.3 ?
P2 C19 H19A . . 107.3 ?
C21 C20 C19 . . 105.9(3) ?
C21 C20 H20A . . 110.6 ?
C19 C20 H20A . . 110.6 ?
C21 C20 H20B . . 110.6 ?
C19 C20 H20B . . 110.6 ?
H20A C20 H20B . . 108.7 ?
C20 C21 C22 . . 109.0(3) ?
C20 C21 H21A . . 109.9 ?
C22 C21 H21A . . 109.9 ?
C20 C21 H21B . . 109.9 ?
C22 C21 H21B . . 109.9 ?
H21A C21 H21B . . 108.3 ?
C23 C22 C21 . . 112.1(3) ?
C23 C22 P2 . . 117.0(2) ?
C21 C22 P2 . . 104.2(2) ?
C23 C22 H22A . . 107.7 ?
C21 C22 H22A . . 107.7 ?
P2 C22 H22A . . 107.7 ?
C22 C23 C24 . . 114.8(3) ?
C22 C23 H23A . . 108.6 ?
C24 C23 H23A . . 108.6 ?
C22 C23 H23B . . 108.6 ?
C24 C23 H23B . . 108.6 ?
H23A C23 H23B . . 107.5 ?
C23 C24 H24A . . 109.5 ?
C23 C24 H24B . . 109.5 ?
H24A C24 H24B . . 109.5 ?
C23 C24 H24C . . 109.5 ?
H24A C24 H24C . . 109.5 ?
H24B C24 H24C . . 109.5 ?
C26 C25 C19 . . 113.1(3) ?
C26 C25 H25A . . 109.0 ?
C19 C25 H25A . . 109.0 ?
C26 C25 H25B . . 109.0 ?
C19 C25 H25B . . 109.0 ?
H25A C25 H25B . . 107.8 ?
C25 C26 H26A . . 109.5 ?
C25 C26 H26B . . 109.5 ?
H26A C26 H26B . . 109.5 ?
C25 C26 H26C . . 109.5 ?
H26A C26 H26C . . 109.5 ?
H26B C26 H26C . . 109.5 ?
F1 B1 F2 . . 119.1(4) ?
F1 B1 F4 . . 89.5(5) ?
F2 B1 F4 . . 114.3(5) ?
F1 B1 F3' . . 99.5(4) ?
F2 B1 F3' . . 81.1(5) ?
F4 B1 F3' . . 155.6(6) ?
F1 B1 F3 . . 106.4(4) ?
F2 B1 F3 . . 109.9(4) ?
F4 B1 F3 . . 116.4(5) ?
F1 B1 F4' . . 125.4(4) ?
F2 B1 F4' . . 109.1(4) ?
F4 B1 F4' . . 46.1(4) ?
F3' B1 F4' . . 112.3(5) ?
F3 B1 F4' . . 77.7(4) ?
F1 B1 F2' . . 109.4(4) ?
F4 B1 F2' . . 90.9(5) ?
F3' B1 F2' . . 107.0(5) ?
F3 B1 F2' . . 134.7(4) ?
F4' B1 F2' . . 102.3(4) ?

loop_
_geom_bond_atom_site_label_1
_geom_bond_atom_site_label_2
_geom_bond_site_symmetry_2
_geom_bond_distance
_geom_bond_publ_flag
Rh1 C2 . 2.209(3) ?
Rh1 C6 . 2.211(3) ?
Rh1 C1 . 2.251(3) ?
Rh1 C5 . 2.262(3) ?
Rh1 P2 . 2.2702(8) ?
Rh1 P1 . 2.2754(8) ?
P1 C9 . 1.839(3) ?
P1 C11 . 1.850(3) ?
P1 C14 . 1.869(3) ?
P2 C10 . 1.839(3) ?
P2 C19 . 1.840(3) ?
P2 C22 . 1.877(3) ?
C1 C2 . 1.366(5) ?
C1 C8 . 1.514(5) ?
C1 H1A . 0.9800 ?
C2 C3 . 1.503(5) ?
C2 H2A . 0.9800 ?
C3 C4 . 1.531(6) ?
C3 H3A . 0.9700 ?
C3 H3B . 0.9700 ?
C4 C5 . 1.511(6) ?
C4 H4A . 0.9700 ?
C4 H4B . 0.9700 ?
C5 C6 . 1.363(7) ?
C5 H5A . 0.9800 ?
C6 C7 . 1.506(5) ?
C6 H6A . 0.9800 ?
C7 C8 . 1.516(5) ?
C7 H7A . 0.9700 ?
C7 H7B . 0.9700 ?
C8 H8A . 0.9700 ?
C8 H8B . 0.9700 ?
C9 C10 . 1.525(4) ?
C9 H9A . 0.9700 ?
C9 H9B . 0.9700 ?
C10 H10A . 0.9700 ?
C10 H10B . 0.9700 ?
C11 C15 . 1.526(4) ?
C11 C12 . 1.531(4) ?
C11 H11A . 0.9800 ?
C12 C13 . 1.518(5) ?
C12 H12A . 0.9700 ?
C12 H12B . 0.9700 ?
C13 C14 . 1.531(4) ?
C13 H13A . 0.9700 ?
C13 H13B . 0.9700 ?
C14 C17 . 1.528(5) ?
C14 H14A . 0.9800 ?
C15 C16 . 1.526(4) ?
C15 H15A . 0.9700 ?
C15 H15B . 0.9700 ?
C16 H16A . 0.9600 ?
C16 H16B . 0.9600 ?
C16 H16C . 0.9600 ?
C17 C18 . 1.524(5) ?
C17 H17A . 0.9700 ?
C17 H17B . 0.9700 ?
C18 H18A . 0.9600 ?
C18 H18B . 0.9600 ?
C18 H18C . 0.9600 ?
C19 C20 . 1.523(4) ?
C19 C25 . 1.536(5) ?
C19 H19A . 0.9800 ?
C20 C21 . 1.524(5) ?
C20 H20A . 0.9700 ?
C20 H20B . 0.9700 ?
C21 C22 . 1.537(4) ?
C21 H21A . 0.9700 ?
C21 H21B . 0.9700 ?
C22 C23 . 1.517(4) ?
C22 H22A . 0.9800 ?
C23 C24 . 1.524(5) ?
C23 H23A . 0.9700 ?
C23 H23B . 0.9700 ?
C24 H24A . 0.9600 ?
C24 H24B . 0.9600 ?
C24 H24C . 0.9600 ?
C25 C26 . 1.491(5) ?
C25 H25A . 0.9700 ?
C25 H25B . 0.9700 ?
C26 H26A . 0.9600 ?
C26 H26B . 0.9600 ?
C26 H26C . 0.9600 ?
B1 F1 . 1.362(3) ?
B1 F2 . 1.372(4) ?
B1 F4 . 1.377(4) ?
B1 F3' . 1.381(4) ?
B1 F3 . 1.382(4) ?
B1 F4' . 1.383(4) ?
B1 F2' . 1.384(4) ?
